data_7700651
loop_
_publ_author_name
'Li, Qipeng'
'Peng, Yan'
'Qian, Jinjie'
'Yan, Tong'
'Du, Lin'
'Zhao, Qihua'

_publ_section_title
;
 A family of planar hexanuclear CoLn clusters with lucanidae-like
 arrangement and single-molecule magnet behavior.
;
_journal_issue 34
_journal_name_full 'Dalton transactions (Cambridge, England : 2003)'
_journal_page_first 12880
_journal_page_last 12887
_journal_paper_doi 10.1039/c9dt02103e
_journal_volume 48
_journal_year 2019
_chemical_formula_moiety 'C64 H84 Co4 N18 O18 Tb2, 2(C2 H3 O2),20[H2O]'
_chemical_formula_sum 'C68 H88 Co4 N18 O22 Tb2'
_chemical_formula_weight 2063.12
_space_group_crystal_system monoclinic
_space_group_IT_number 15
_space_group_name_Hall '-C 2yc'
_space_group_name_H-M_alt 'C 1 2/c 1'
_symmetry_space_group_name_Hall '-C 2yc'
_symmetry_space_group_name_H-M 'C 1 2/c 1'
_atom_sites_solution_hydrogens mixed
_audit_creation_method SHELXL-2017/1
_audit_update_record
;
2019-07-22 deposited with the CCDC.    2019-07-24 downloaded from the CCDC.
;
_cell_angle_alpha 90
_cell_angle_beta 124.194(2)
_cell_angle_gamma 90
_cell_formula_units_Z 4
_cell_length_a 32.233(5)
_cell_length_b 15.176(2)
_cell_length_c 24.082(4)
_cell_measurement_reflns_used 13646
_cell_measurement_temperature 173(2)
_cell_measurement_theta_max 27.4778
_cell_measurement_theta_min 2.0758
_cell_volume 9744(3)
_computing_cell_refinement 'Saint+ ver. V8.34A (Bruker AXS)'
_computing_data_collection 'Saint+ ver. V8.34A (Bruker AXS)'
_computing_data_reduction 'Saint+ ver. V8.34A (Bruker AXS)'
_computing_molecular_graphics 'SHELXL-2017/1 (Sheldrick, 2017)'
_computing_publication_material 'SHELXL-2017/1 (Sheldrick, 2017)'
_computing_structure_refinement 'SHELXL-2017/1 (Sheldrick, 2017)'
_computing_structure_solution 'Saint+ ver. V8.34A (Bruker AXS)'
_diffrn_ambient_temperature 173(2)
_diffrn_measured_fraction_theta_full 0.989
_diffrn_measured_fraction_theta_max 0.989
_diffrn_measurement_device_type 'Bruker APEX-II CCD'
_diffrn_measurement_method '\w scans'
_diffrn_radiation_type MoK\a
_diffrn_radiation_wavelength 0.71073
_diffrn_reflns_av_R_equivalents 0.0341
_diffrn_reflns_av_unetI/netI 0.0411
_diffrn_reflns_Laue_measured_fraction_full 0.989
_diffrn_reflns_Laue_measured_fraction_max 0.989
_diffrn_reflns_limit_h_max 41
_diffrn_reflns_limit_h_min -41
_diffrn_reflns_limit_k_max 19
_diffrn_reflns_limit_k_min -19
_diffrn_reflns_limit_l_max 30
_diffrn_reflns_limit_l_min -31
_diffrn_reflns_number 37448
_diffrn_reflns_point_group_measured_fraction_full 0.989
_diffrn_reflns_point_group_measured_fraction_max 0.989
_diffrn_reflns_theta_full 25.242
_diffrn_reflns_theta_max 27.472
_diffrn_reflns_theta_min 2.443
_diffrn_source 'fine-focus sealed tube'
_exptl_absorpt_coefficient_mu 2.165
_exptl_absorpt_correction_T_max 1.0000
_exptl_absorpt_correction_T_min 0.6337
_exptl_absorpt_correction_type multi-scan
_exptl_absorpt_process_details SADABS
_exptl_crystal_colour 'Red Brown'
_exptl_crystal_density_diffrn 1.406
_exptl_crystal_description Prism
_exptl_crystal_F_000 4144
_exptl_crystal_size_max 0.25
_exptl_crystal_size_mid 0.20
_exptl_crystal_size_min 0.20
_refine_diff_density_max 3.652
_refine_diff_density_min -1.638
_refine_diff_density_rms 0.202
_refine_ls_extinction_method none
_refine_ls_goodness_of_fit_ref 1.074
_refine_ls_hydrogen_treatment constr
_refine_ls_matrix_type full
_refine_ls_number_parameters 514
_refine_ls_number_reflns 11042
_refine_ls_number_restraints 0
_refine_ls_restrained_S_all 1.074
_refine_ls_R_factor_all 0.0614
_refine_ls_R_factor_gt 0.0540
_refine_ls_shift/su_max 0.001
_refine_ls_shift/su_mean 0.000
_refine_ls_structure_factor_coef Fsqd
_refine_ls_weighting_details 'w=1/[\s^2^(Fo^2^)+(0.1463P)^2^+5.1947P] where P=(Fo^2^+2Fc^2^)/3'
_refine_ls_weighting_scheme calc
_refine_ls_wR_factor_gt 0.1714
_refine_ls_wR_factor_ref 0.1977
_reflns_Friedel_coverage 0.000
_reflns_number_gt 9511
_reflns_number_total 11042
_reflns_threshold_expression 'I > 2\s(I)'
_cod_data_source_file c9dt02103e2.cif
_cod_data_source_block 3
_cod_depositor_comments
;
The following automatic conversions were performed:

'_exptl_absorpt_correction_type' value 'Multi-scan' changed to
'multi-scan' according to
/home/data/users/saulius/crontab/automatic-downloads/rss-feeds/RSC/lib/dictionaries/cif_core.dic
dictionary named 'cif_core.dic' version 2.4.2 from 2011-04-26.

Automatic conversion script
Id: cif_fix_values 4973 2017-02-22 13:04:09Z antanas 

 Adding full bibliography for 7700649--7700652.cif.
;
_cod_database_code 7700651
_shelx_shelxl_version_number 2017/1
_shelx_space_group_comment
;
The symmetry employed for this shelxl refinement is uniquely defined
by the following loop, which should always be used as a source of
symmetry information in preference to the above space-group names.
They are only intended as comments.
;
_shelx_estimated_absorpt_t_min 0.512
_shelx_estimated_absorpt_t_max 0.663

loop_
_space_group_symop_operation_xyz
'x, y, z'
'-x, y, -z+1/2'
'x+1/2, y+1/2, z'
'-x+1/2, y+1/2, -z+1/2'
'-x, -y, -z'
'x, -y, z-1/2'
'-x+1/2, -y+1/2, -z'
'x+1/2, -y+1/2, z-1/2'

loop_
_atom_site_label
_atom_site_type_symbol
_atom_site_fract_x
_atom_site_fract_y
_atom_site_fract_z
_atom_site_U_iso_or_equiv
_atom_site_adp_type
_atom_site_occupancy
_atom_site_site_symmetry_order
_atom_site_calc_flag
_atom_site_refinement_flags_posn
_atom_site_refinement_flags_adp
_atom_site_disorder_assembly
_atom_site_disorder_group
Co1 Co 0.18396(3) 0.65802(4) 0.12444(3) 0.03742(17) Uani 1 1 d . . . .
Co2 Co 0.03640(2) 0.37504(4) -0.04470(3) 0.03164(16) Uani 1 1 d . . . .
Tb1 Tb 0.06450(2) 0.56251(2) 0.04326(2) 0.03168(11) Uani 1 1 d . . . .
C1 C -0.03751(19) 0.3582(3) -0.1907(3) 0.0415(10) Uani 1 1 d . . . .
H1 H -0.044036 0.419457 -0.191650 0.050 Uiso 1 1 calc R U . .
C2 C -0.0654(2) 0.3101(4) -0.2499(3) 0.0498(12) Uani 1 1 d . . . .
H2 H -0.090624 0.337422 -0.290783 0.060 Uiso 1 1 calc R U . .
C3 C -0.0550(3) 0.2202(4) -0.2475(3) 0.0566(15) Uani 1 1 d . . . .
H3 H -0.074023 0.184959 -0.286698 0.068 Uiso 1 1 calc R U . .
C4 C -0.0175(3) 0.1835(4) -0.1886(3) 0.0537(14) Uani 1 1 d . . . .
H4 H -0.009170 0.123200 -0.187189 0.064 Uiso 1 1 calc R U . .
C5 C 0.0084(2) 0.2339(3) -0.1306(3) 0.0443(11) Uani 1 1 d . . . .
C6 C 0.0508(2) 0.1978(3) -0.0639(3) 0.0524(14) Uani 1 1 d . . . .
H6A H 0.076835 0.172983 -0.069143 0.063 Uiso 1 1 calc R U . .
H6B H 0.037940 0.149472 -0.049995 0.063 Uiso 1 1 calc R U . .
C7 C 0.08265(19) 0.4709(3) -0.1034(2) 0.0381(10) Uani 1 1 d . . . .
H7 H 0.052956 0.505378 -0.127797 0.046 Uiso 1 1 calc R U . .
C8 C 0.1213(2) 0.4866(4) -0.1119(3) 0.0461(11) Uani 1 1 d . . . .
H8 H 0.118723 0.532720 -0.140392 0.055 Uiso 1 1 calc R U . .
C9 C 0.1633(3) 0.4338(4) -0.0781(4) 0.0578(16) Uani 1 1 d . . . .
H9 H 0.190472 0.443635 -0.082533 0.069 Uiso 1 1 calc R U . .
C10 C 0.1656(2) 0.3684(4) -0.0390(3) 0.0574(15) Uani 1 1 d . . . .
H10 H 0.193986 0.330556 -0.016842 0.069 Uiso 1 1 calc R U . .
C11 C 0.1272(2) 0.3558(4) -0.0306(3) 0.0455(12) Uani 1 1 d . . . .
C12 C 0.1270(2) 0.2855(4) 0.0135(3) 0.0467(12) Uani 1 1 d . . . .
H12A H 0.146319 0.305670 0.060727 0.056 Uiso 1 1 calc R U . .
H12B H 0.142924 0.231140 0.011023 0.056 Uiso 1 1 calc R U . .
C13 C 0.06631(18) 0.2529(3) 0.0453(2) 0.0385(11) Uani 1 1 d . . . .
C14 C 0.0927(2) 0.1706(3) 0.0884(3) 0.0513(13) Uani 1 1 d . . . .
H14A H 0.083386 0.161962 0.120837 0.062 Uiso 1 1 calc R U . .
H14B H 0.082239 0.117741 0.059426 0.062 Uiso 1 1 calc R U . .
C15 C 0.08561(19) 0.3386(3) 0.0884(3) 0.0393(10) Uani 1 1 d . . . .
H15A H 0.067349 0.348316 0.109976 0.047 Uiso 1 1 calc R U . .
H15B H 0.121796 0.332960 0.124179 0.047 Uiso 1 1 calc R U . .
C16 C 0.0094(2) 0.2495(3) 0.0101(3) 0.0452(12) Uani 1 1 d . . . .
H16A H -0.004778 0.197610 -0.019911 0.054 Uiso 1 1 calc R U . .
H16B H 0.000747 0.245581 0.043491 0.054 Uiso 1 1 calc R U . .
C17 C 0.2773(3) 0.5729(4) 0.1546(3) 0.0524(14) Uani 1 1 d . . . .
H17 H 0.257113 0.525607 0.126422 0.063 Uiso 1 1 calc R U . .
C18 C 0.3277(3) 0.5693(4) 0.1843(4) 0.0576(16) Uani 1 1 d . . . .
H18A H 0.342451 0.519713 0.177815 0.069 Uiso 1 1 calc R U . .
C19 C 0.3569(2) 0.6386(5) 0.2240(3) 0.0600(15) Uani 1 1 d . . . .
H19 H 0.392208 0.637238 0.245145 0.072 Uiso 1 1 calc R U . .
C20 C 0.3344(2) 0.7106(5) 0.2328(3) 0.0538(13) Uani 1 1 d . . . .
H20 H 0.353862 0.759841 0.258776 0.065 Uiso 1 1 calc R U . .
C21 C 0.2830(2) 0.7088(4) 0.2027(3) 0.0450(11) Uani 1 1 d . . . .
C22 C 0.2563(2) 0.7810(4) 0.2143(3) 0.0474(12) Uani 1 1 d . . . .
H22A H 0.263007 0.774571 0.259579 0.057 Uiso 1 1 calc R U . .
H22B H 0.269021 0.839185 0.211844 0.057 Uiso 1 1 calc R U . .
C23 C 0.1780(2) 0.6622(4) -0.0012(3) 0.0472(12) Uani 1 1 d . . . .
H23 H 0.174541 0.599888 -0.002979 0.057 Uiso 1 1 calc R U . .
C24 C 0.1811(2) 0.7044(5) -0.0494(3) 0.0586(15) Uani 1 1 d . . . .
H24 H 0.179447 0.671693 -0.084159 0.070 Uiso 1 1 calc R U . .
C25 C 0.1866(3) 0.7957(5) -0.0466(3) 0.0632(16) Uani 1 1 d . . . .
H25 H 0.188602 0.825862 -0.079548 0.076 Uiso 1 1 calc R U . .
C26 C 0.1892(2) 0.8419(4) 0.0051(3) 0.0557(14) Uani 1 1 d . . . .
H26 H 0.193553 0.904008 0.008619 0.067 Uiso 1 1 calc R U . .
C27 C 0.1854(2) 0.7955(4) 0.0505(3) 0.0435(11) Uani 1 1 d . . . .
C28 C 0.1851(2) 0.8392(3) 0.1074(3) 0.0472(11) Uani 1 1 d . . . .
H28A H 0.208339 0.890021 0.124911 0.057 Uiso 1 1 calc R U . .
H28B H 0.150952 0.861384 0.090035 0.057 Uiso 1 1 calc R U . .
C29 C 0.1723(2) 0.8591(4) 0.2275(3) 0.0547(14) Uani 1 1 d . . . .
H29A H 0.153503 0.850664 0.248446 0.066 Uiso 1 1 calc R U . .
H29B H 0.207854 0.869230 0.264115 0.066 Uiso 1 1 calc R U . .
C30 C 0.1689(2) 0.7749(4) 0.1916(3) 0.0449(11) Uani 1 1 d . . . .
C31 C 0.1888(2) 0.6951(4) 0.2398(3) 0.0518(13) Uani 1 1 d . . . .
H31A H 0.221823 0.709301 0.281161 0.062 Uiso 1 1 calc R U . .
H31B H 0.165257 0.680691 0.252646 0.062 Uiso 1 1 calc R U . .
C32 C 0.1153(2) 0.7549(4) 0.1310(3) 0.0472(12) Uani 1 1 d . . . .
H32A H 0.094276 0.735895 0.146904 0.057 Uiso 1 1 calc R U . .
H32B H 0.100176 0.808718 0.103512 0.057 Uiso 1 1 calc R U . .
C33 C -0.0609(2) 0.6087(4) -0.2187(3) 0.0441(11) Uani 1 1 d . . . .
C34 C -0.0617(2) 0.6769(4) -0.2627(3) 0.0562(14) Uani 1 1 d . . . .
H34A H -0.096233 0.686318 -0.301221 0.084 Uiso 1 1 calc R U . .
H34B H -0.048188 0.732075 -0.237598 0.084 Uiso 1 1 calc R U . .
H34C H -0.041059 0.657774 -0.278723 0.084 Uiso 1 1 calc R U . .
N1 N -0.00207(16) 0.3215(3) -0.1330(2) 0.0378(8) Uani 1 1 d . . . .
N2 N 0.08639(15) 0.4083(3) -0.0614(2) 0.0373(8) Uani 1 1 d . . . .
N3 N 0.07414(17) 0.2670(3) -0.0101(2) 0.0418(9) Uani 1 1 d . . . .
N4 N 0.25465(16) 0.6412(3) 0.1637(2) 0.0424(9) Uani 1 1 d . . . .
N5 N 0.17984(16) 0.7067(3) 0.0481(2) 0.0434(9) Uani 1 1 d . . . .
N6 N 0.20037(16) 0.7758(3) 0.1618(2) 0.0403(9) Uani 1 1 d . . . .
N7 N 0.15771(17) 0.5442(3) 0.0820(2) 0.0413(9) Uani 1 1 d . . . .
N8 N 0.18060(19) 0.4792(3) 0.1184(3) 0.0518(11) Uani 1 1 d . . . .
N9 N 0.1992(2) 0.4176(4) 0.1500(3) 0.0695(16) Uani 1 1 d . . . .
O1 O -0.00982(12) 0.3292(2) -0.02779(16) 0.0349(6) Uani 1 1 d . . . .
O2 O 0.1471(2) 0.1830(4) 0.1245(3) 0.0824(16) Uani 1 1 d . . . .
H2A H 0.161941 0.138223 0.147863 0.124 Uiso 1 1 calc R U . .
O3 O 0.07757(12) 0.4112(2) 0.04581(16) 0.0332(6) Uani 1 1 d . . . .
O4 O 0.11669(13) 0.6871(2) 0.09130(18) 0.0402(7) Uani 1 1 d . . . .
O5 O 0.1540(2) 0.9344(3) 0.1876(3) 0.0677(14) Uani 1 1 d . . . .
H5 H 0.134759 0.919675 0.147108 0.102 Uiso 1 1 calc R U . .
O6 O 0.19341(13) 0.6211(2) 0.20637(18) 0.0432(8) Uani 1 1 d . . . .
O7 O 0.10824(13) 0.5367(3) 0.15832(18) 0.0434(8) Uani 1 1 d . . . .
H7A H 0.134830 0.508002 0.171101 0.065 Uiso 1 1 d R U . .
H7B H 0.115930 0.585872 0.178711 0.065 Uiso 1 1 d R U . .
O8 O 0.06092(13) 0.6406(2) -0.04557(18) 0.0431(8) Uani 1 1 d . . . .
H8A H 0.035665 0.624037 -0.082631 0.065 Uiso 1 1 calc R U . .
O9 O 0.00107(11) 0.4859(2) -0.05967(16) 0.0321(6) Uani 1 1 d . . A 2
O10 O -0.02018(15) 0.5875(3) -0.1670(2) 0.0538(10) Uani 1 1 d . . B 1
O11 O -0.10281(17) 0.5736(3) -0.2386(2) 0.0559(10) Uani 1 1 d . . . .

loop_
_atom_site_aniso_label
_atom_site_aniso_U_11
_atom_site_aniso_U_22
_atom_site_aniso_U_33
_atom_site_aniso_U_23
_atom_site_aniso_U_13
_atom_site_aniso_U_12
Co1 0.0363(3) 0.0425(3) 0.0357(4) -0.0019(3) 0.0216(3) -0.0041(3)
Co2 0.0319(3) 0.0333(3) 0.0345(3) 0.0040(2) 0.0215(3) 0.0038(2)
Tb1 0.02761(16) 0.03479(17) 0.03313(18) 0.00229(7) 0.01737(13) 0.00120(7)
C1 0.039(3) 0.045(2) 0.045(3) -0.004(2) 0.027(2) -0.005(2)
C2 0.052(3) 0.059(3) 0.043(3) 0.002(2) 0.030(3) -0.001(2)
C3 0.067(4) 0.066(4) 0.049(3) -0.023(3) 0.040(3) -0.020(3)
C4 0.076(4) 0.046(3) 0.057(4) -0.005(2) 0.048(3) 0.000(3)
C5 0.060(3) 0.037(2) 0.052(3) 0.001(2) 0.041(3) 0.003(2)
C6 0.070(4) 0.037(2) 0.057(3) 0.006(2) 0.040(3) 0.015(2)
C7 0.044(3) 0.044(2) 0.036(2) 0.004(2) 0.028(2) 0.000(2)
C8 0.046(3) 0.056(3) 0.045(3) 0.000(2) 0.031(3) -0.002(2)
C9 0.046(3) 0.083(5) 0.059(4) -0.001(3) 0.039(3) -0.003(3)
C10 0.041(3) 0.076(4) 0.066(4) 0.015(3) 0.036(3) 0.013(3)
C11 0.047(3) 0.054(3) 0.050(3) 0.009(2) 0.035(3) 0.015(2)
C12 0.042(3) 0.056(3) 0.050(3) 0.014(2) 0.031(3) 0.018(2)
C13 0.049(3) 0.032(2) 0.043(3) 0.0094(17) 0.031(3) 0.0078(17)
C14 0.061(3) 0.041(2) 0.058(3) 0.015(2) 0.037(3) 0.014(2)
C15 0.041(3) 0.038(2) 0.039(3) 0.0109(19) 0.023(2) 0.0089(19)
C16 0.050(3) 0.035(2) 0.058(3) 0.017(2) 0.035(3) 0.007(2)
C17 0.055(4) 0.057(3) 0.055(4) 0.007(2) 0.037(3) 0.009(2)
C18 0.054(4) 0.053(3) 0.075(5) 0.002(3) 0.041(4) 0.004(2)
C19 0.040(3) 0.086(4) 0.051(3) 0.002(3) 0.023(3) -0.001(3)
C20 0.041(3) 0.074(4) 0.043(3) 0.003(3) 0.022(3) -0.002(3)
C21 0.042(3) 0.059(3) 0.033(3) 0.003(2) 0.021(2) -0.002(2)
C22 0.042(3) 0.057(3) 0.042(3) -0.007(2) 0.023(2) -0.007(2)
C23 0.042(3) 0.062(3) 0.033(3) -0.005(2) 0.019(2) -0.008(2)
C24 0.053(3) 0.080(4) 0.047(3) -0.004(3) 0.031(3) -0.010(3)
C25 0.068(4) 0.080(4) 0.051(4) 0.008(3) 0.039(3) -0.005(3)
C26 0.060(4) 0.058(3) 0.056(3) 0.001(3) 0.037(3) -0.012(3)
C27 0.039(3) 0.048(2) 0.040(3) 0.001(2) 0.020(2) -0.005(2)
C28 0.052(3) 0.043(2) 0.050(3) -0.003(2) 0.031(3) -0.005(2)
C29 0.056(3) 0.057(3) 0.063(4) -0.015(3) 0.041(3) -0.010(3)
C30 0.047(3) 0.050(3) 0.049(3) -0.003(2) 0.034(3) -0.006(2)
C31 0.061(3) 0.060(3) 0.049(3) -0.009(2) 0.040(3) -0.010(3)
C32 0.038(3) 0.052(3) 0.055(3) -0.014(2) 0.029(3) -0.007(2)
C33 0.042(3) 0.053(3) 0.047(3) 0.002(2) 0.031(3) 0.003(2)
C34 0.051(3) 0.068(4) 0.052(3) 0.020(3) 0.030(3) 0.008(3)
N1 0.044(2) 0.0367(18) 0.046(2) -0.0009(16) 0.033(2) -0.0010(16)
N2 0.036(2) 0.043(2) 0.037(2) 0.0022(17) 0.0235(18) 0.0046(17)
N3 0.048(2) 0.040(2) 0.046(2) 0.0072(17) 0.032(2) 0.0126(17)
N4 0.037(2) 0.053(2) 0.039(2) 0.0018(18) 0.0223(19) 0.0006(18)
N5 0.036(2) 0.055(2) 0.041(2) -0.0013(19) 0.0231(19) -0.0038(18)
N6 0.038(2) 0.048(2) 0.040(2) -0.0068(18) 0.0250(19) -0.0056(17)
N7 0.040(2) 0.0438(19) 0.041(2) -0.0016(19) 0.023(2) -0.0057(18)
N8 0.041(2) 0.059(3) 0.045(3) -0.004(2) 0.017(2) -0.008(2)
N9 0.039(3) 0.061(3) 0.074(4) 0.004(3) 0.012(3) -0.004(2)
O1 0.0348(16) 0.0358(15) 0.0384(17) 0.0071(13) 0.0232(14) 0.0045(12)
O2 0.079(4) 0.095(4) 0.081(4) 0.038(3) 0.050(3) 0.037(3)
O3 0.0330(15) 0.0338(15) 0.0339(17) 0.0054(13) 0.0195(14) 0.0049(13)
O4 0.0333(17) 0.0413(17) 0.0441(19) -0.0010(14) 0.0205(16) -0.0035(13)
O5 0.080(4) 0.054(3) 0.086(4) -0.023(2) 0.057(3) -0.015(2)
O6 0.0405(19) 0.0521(19) 0.040(2) -0.0070(15) 0.0241(17) -0.0057(15)
O7 0.0373(18) 0.0488(18) 0.043(2) -0.0011(16) 0.0218(17) -0.0043(15)
O8 0.0396(18) 0.0495(18) 0.0427(19) 0.0025(15) 0.0247(17) -0.0026(15)
O9 0.0259(14) 0.0364(15) 0.0353(17) 0.0025(12) 0.0182(13) 0.0000(11)
O10 0.046(2) 0.062(2) 0.057(3) 0.027(2) 0.032(2) 0.0160(19)
O11 0.045(2) 0.070(3) 0.049(2) 0.0112(18) 0.024(2) -0.0015(18)

loop_
_atom_type_symbol
_atom_type_description
_atom_type_scat_dispersion_real
_atom_type_scat_dispersion_imag
_atom_type_scat_source
C C 0.0033 0.0016 'International Tables Vol C Tables 4.2.6.8 and 6.1.1.4'
H H 0.0000 0.0000 'International Tables Vol C Tables 4.2.6.8 and 6.1.1.4'
Co Co 0.3494 0.9721 'International Tables Vol C Tables 4.2.6.8 and 6.1.1.4'
N N 0.0061 0.0033 'International Tables Vol C Tables 4.2.6.8 and 6.1.1.4'
O O 0.0106 0.0060 'International Tables Vol C Tables 4.2.6.8 and 6.1.1.4'
Tb Tb -0.1723 4.1537 'International Tables Vol C Tables 4.2.6.8 and 6.1.1.4'

loop_
_geom_angle_atom_site_label_1
_geom_angle_atom_site_label_2
_geom_angle_atom_site_label_3
_geom_angle
_geom_angle_site_symmetry_1
_geom_angle_site_symmetry_3
O4 Co1 O6 89.08(15) . .
O4 Co1 N5 93.45(17) . .
O6 Co1 N5 173.07(18) . .
O4 Co1 N6 85.95(16) . .
O6 Co1 N6 86.96(17) . .
N5 Co1 N6 86.79(18) . .
O4 Co1 N7 85.92(17) . .
O6 Co1 N7 93.02(17) . .
N5 Co1 N7 93.60(19) . .
N6 Co1 N7 171.87(18) . .
O4 Co1 N4 173.38(17) . .
O6 Co1 N4 89.79(17) . .
N5 Co1 N4 86.96(18) . .
N6 Co1 N4 87.48(18) . .
N7 Co1 N4 100.65(19) . .
O4 Co1 Tb1 39.02(10) . .
O6 Co1 Tb1 86.69(11) . .
N5 Co1 Tb1 99.33(13) . .
N6 Co1 Tb1 124.63(12) . .
N7 Co1 Tb1 47.29(13) . .
N4 Co1 Tb1 147.37(14) . .
O1 Co2 O3 89.19(14) . .
O1 Co2 N2 173.38(15) . .
O3 Co2 N2 92.15(16) . .
O1 Co2 N1 89.19(15) . .
O3 Co2 N1 171.90(16) . .
N2 Co2 N1 88.58(17) . .
O1 Co2 O9 84.74(13) . .
O3 Co2 O9 85.50(14) . .
N2 Co2 O9 101.82(15) . .
N1 Co2 O9 102.25(15) . .
O1 Co2 N3 88.61(16) . .
O3 Co2 N3 83.34(17) . .
N2 Co2 N3 85.11(18) . .
N1 Co2 N3 88.69(18) . .
O9 Co2 N3 167.08(16) . .
O1 Co2 Tb1 98.19(10) . .
O3 Co2 Tb1 42.19(10) . .
N2 Co2 Tb1 87.11(12) . .
N1 Co2 Tb1 145.90(12) . .
O9 Co2 Tb1 46.09(9) . .
N3 Co2 Tb1 124.53(14) . .
O1 Co2 Tb1 39.23(9) . 5_565
O3 Co2 Tb1 87.89(10) . 5_565
N2 Co2 Tb1 147.29(12) . 5_565
N1 Co2 Tb1 95.84(12) . 5_565
N3 Co2 Tb1 127.28(13) . 5_565
Tb1 Co2 Tb1 71.218(14) . 5_565
O1 Tb1 O7 102.18(12) 5_565 .
O1 Tb1 O3 145.69(11) 5_565 .
O7 Tb1 O3 79.82(12) . .
O1 Tb1 O4 77.00(12) 5_565 .
O7 Tb1 O4 76.31(12) . .
O3 Tb1 O4 135.18(12) . .
O1 Tb1 O8 81.52(11) 5_565 .
O7 Tb1 O8 147.16(12) . .
O3 Tb1 O8 115.42(12) . .
O4 Tb1 O8 72.77(12) . .
O1 Tb1 O9 92.73(11) 5_565 .
O7 Tb1 O9 136.73(11) . .
O3 Tb1 O9 66.05(11) . .
O4 Tb1 O9 146.95(11) . .
O8 Tb1 O9 74.69(11) . .
O1 Tb1 O9 65.73(10) 5_565 5_565
O7 Tb1 O9 76.11(11) . 5_565
O3 Tb1 O9 81.99(10) . 5_565
O4 Tb1 O9 126.81(11) . 5_565
O8 Tb1 O9 132.47(11) . 5_565
O9 Tb1 O9 73.60(11) . 5_565
O1 Tb1 N7 139.70(13) 5_565 .
O7 Tb1 N7 75.62(13) . .
O3 Tb1 N7 74.40(13) . .
O4 Tb1 N7 63.24(13) . .
O8 Tb1 N7 80.77(13) . .
O9 Tb1 N7 116.75(12) . .
O9 Tb1 N7 145.78(12) 5_565 .
O1 Tb1 Co2 126.74(8) 5_565 .
O7 Tb1 Co2 112.13(10) . .
O3 Tb1 Co2 32.95(8) . .
O4 Tb1 Co2 148.82(8) . .
O8 Tb1 Co2 89.72(9) . .
O9 Tb1 Co2 35.05(7) . .
O9 Tb1 Co2 84.08(7) 5_565 .
N7 Tb1 Co2 89.05(10) . .
O1 Tb1 Co2 31.47(8) 5_565 5_565
O7 Tb1 Co2 88.73(9) . 5_565
O3 Tb1 Co2 115.70(8) . 5_565
O4 Tb1 Co2 101.18(8) . 5_565
O8 Tb1 Co2 107.76(9) . 5_565
N7 Tb1 Co2 159.89(10) . 5_565
Co2 Tb1 Co2 108.782(14) . 5_565
O1 Tb1 Co1 107.38(8) 5_565 .
O7 Tb1 Co1 70.45(8) . .
O3 Tb1 Co1 105.50(8) . .
O4 Tb1 Co1 30.39(8) . .
O8 Tb1 Co1 77.27(9) . .
O9 Tb1 Co1 142.42(7) . .
O9 Tb1 Co1 143.54(7) 5_565 .
N7 Tb1 Co1 33.12(10) . .
Co2 Tb1 Co1 121.680(16) . .
Co2 Tb1 Co1 129.426(19) 5_565 .
O1 Tb1 Tb1 76.80(8) 5_565 5_565
O7 Tb1 Tb1 107.56(8) . 5_565
O3 Tb1 Tb1 70.14(8) . 5_565
O4 Tb1 Tb1 153.73(8) . 5_565
O8 Tb1 Tb1 105.06(9) . 5_565
N7 Tb1 Tb1 142.99(10) . 5_565
Co2 Tb1 Tb1 55.016(12) . 5_565
Co2 Tb1 Tb1 53.766(15) 5_565 5_565
Co1 Tb1 Tb1 175.585(15) . 5_565
N1 C1 C2 122.2(5) . .
N1 C1 H1 118.9 . .
C2 C1 H1 118.9 . .
C3 C2 C1 118.0(5) . .
C3 C2 H2 121.0 . .
C1 C2 H2 121.0 . .
C2 C3 C4 119.6(5) . .
C2 C3 H3 120.2 . .
C4 C3 H3 120.2 . .
C5 C4 C3 120.2(5) . .
C5 C4 H4 119.9 . .
C3 C4 H4 119.9 . .
C4 C5 N1 120.1(5) . .
C4 C5 C6 123.0(5) . .
N1 C5 C6 116.9(5) . .
C5 C6 N3 112.3(4) . .
C5 C6 H6A 109.1 . .
N3 C6 H6A 109.1 . .
C5 C6 H6B 109.1 . .
N3 C6 H6B 109.1 . .
H6A C6 H6B 107.9 . .
N2 C7 C8 121.5(5) . .
N2 C7 H7 119.2 . .
C8 C7 H7 119.2 . .
C7 C8 C9 118.5(5) . .
C7 C8 H8 120.7 . .
C9 C8 H8 120.7 . .
C10 C9 C8 119.4(5) . .
C10 C9 H9 120.3 . .
C8 C9 H9 120.3 . .
C11 C10 C9 120.5(6) . .
C11 C10 H10 119.8 . .
C9 C10 H10 119.8 . .
C10 C11 N2 121.2(5) . .
C10 C11 C12 124.1(5) . .
N2 C11 C12 114.7(4) . .
C11 C12 N3 108.7(4) . .
C11 C12 H12A 109.9 . .
N3 C12 H12A 109.9 . .
C11 C12 H12B 109.9 . .
N3 C12 H12B 109.9 . .
H12A C12 H12B 108.3 . .
N3 C13 C16 105.0(4) . .
N3 C13 C14 114.1(4) . .
C16 C13 C14 112.5(4) . .
N3 C13 C15 105.5(4) . .
C16 C13 C15 107.6(4) . .
C14 C13 C15 111.4(4) . .
O2 C14 C13 108.6(4) . .
O2 C14 H14A 110.0 . .
C13 C14 H14A 110.0 . .
O2 C14 H14B 110.0 . .
C13 C14 H14B 110.0 . .
H14A C14 H14B 108.4 . .
O3 C15 C13 108.8(4) . .
O3 C15 H15A 109.9 . .
C13 C15 H15A 109.9 . .
O3 C15 H15B 109.9 . .
C13 C15 H15B 109.9 . .
H15A C15 H15B 108.3 . .
O1 C16 C13 106.3(4) . .
O1 C16 H16A 110.5 . .
C13 C16 H16A 110.5 . .
O1 C16 H16B 110.5 . .
C13 C16 H16B 110.5 . .
H16A C16 H16B 108.7 . .
N4 C17 C18 122.6(6) . .
N4 C17 H17 118.7 . .
C18 C17 H17 118.7 . .
C17 C18 C19 119.0(6) . .
C17 C18 H18A 120.5 . .
C19 C18 H18A 120.5 . .
C20 C19 C18 119.5(6) . .
C20 C19 H19 120.2 . .
C18 C19 H19 120.2 . .
C19 C20 C21 118.5(6) . .
C19 C20 H20 120.7 . .
C21 C20 H20 120.7 . .
N4 C21 C20 121.5(5) . .
N4 C21 C22 116.6(5) . .
C20 C21 C22 121.8(5) . .
N6 C22 C21 110.0(4) . .
N6 C22 H22A 109.7 . .
C21 C22 H22A 109.7 . .
N6 C22 H22B 109.7 . .
C21 C22 H22B 109.7 . .
H22A C22 H22B 108.2 . .
N5 C23 C24 121.6(6) . .
N5 C23 H23 119.2 . .
C24 C23 H23 119.2 . .
C23 C24 C25 119.4(6) . .
C23 C24 H24 120.3 . .
C25 C24 H24 120.3 . .
C26 C25 C24 119.2(5) . .
C26 C25 H25 120.4 . .
C24 C25 H25 120.4 . .
C25 C26 C27 118.1(6) . .
C25 C26 H26 121.0 . .
C27 C26 H26 121.0 . .
N5 C27 C26 123.2(5) . .
N5 C27 C28 113.8(4) . .
C26 C27 C28 123.1(5) . .
N6 C28 C27 110.4(4) . .
N6 C28 H28A 109.6 . .
C27 C28 H28A 109.6 . .
N6 C28 H28B 109.6 . .
C27 C28 H28B 109.6 . .
H28A C28 H28B 108.1 . .
O5 C29 C30 115.6(5) . .
O5 C29 H29A 108.4 . .
C30 C29 H29A 108.4 . .
O5 C29 H29B 108.4 . .
C30 C29 H29B 108.4 . .
H29A C29 H29B 107.4 . .
N6 C30 C32 104.1(4) . .
N6 C30 C29 114.0(4) . .
C32 C30 C29 112.9(5) . .
N6 C30 C31 104.8(4) . .
C32 C30 C31 109.1(4) . .
C29 C30 C31 111.4(5) . .
O6 C31 C30 108.6(4) . .
O6 C31 H31A 110.0 . .
C30 C31 H31A 110.0 . .
O6 C31 H31B 110.0 . .
C30 C31 H31B 110.0 . .
H31A C31 H31B 108.3 . .
O4 C32 C30 109.6(4) . .
O4 C32 H32A 109.7 . .
C30 C32 H32A 109.7 . .
O4 C32 H32B 109.7 . .
C30 C32 H32B 109.7 . .
H32A C32 H32B 108.2 . .
O10 C33 O11 124.7(5) . .
O10 C33 C34 119.1(5) . .
O11 C33 C34 116.1(5) . .
C33 C34 H34A 109.5 . .
C33 C34 H34B 109.5 . .
H34A C34 H34B 109.5 . .
C33 C34 H34C 109.5 . .
H34A C34 H34C 109.5 . .
H34B C34 H34C 109.5 . .
C1 N1 C5 119.9(5) . .
C1 N1 Co2 128.0(3) . .
C5 N1 Co2 111.9(4) . .
C7 N2 C11 118.7(4) . .
C7 N2 Co2 127.5(3) . .
C11 N2 Co2 113.6(3) . .
C12 N3 C6 111.7(4) . .
C12 N3 C13 114.5(4) . .
C6 N3 C13 114.4(4) . .
C12 N3 Co2 108.3(3) . .
C6 N3 Co2 109.4(3) . .
C13 N3 Co2 97.2(3) . .
C17 N4 C21 118.8(5) . .
C17 N4 Co1 128.1(4) . .
C21 N4 Co1 113.1(4) . .
C27 N5 C23 118.6(5) . .
C27 N5 Co1 113.9(3) . .
C23 N5 Co1 127.0(4) . .
C28 N6 C30 116.3(4) . .
C28 N6 C22 110.9(4) . .
C30 N6 C22 113.5(4) . .
C28 N6 Co1 108.8(3) . .
C30 N6 Co1 97.4(3) . .
C22 N6 Co1 108.8(3) . .
N8 N7 Co1 115.0(4) . .
N8 N7 Tb1 116.2(3) . .
Co1 N7 Tb1 99.59(18) . .
N9 N8 N7 176.5(6) . .
C16 O1 Co2 109.8(3) . .
C16 O1 Tb1 137.0(3) . 5_565
Co2 O1 Tb1 109.30(14) . 5_565
C14 O2 H2A 109.5 . .
C15 O3 Co2 109.4(3) . .
C15 O3 Tb1 137.5(3) . .
Co2 O3 Tb1 104.86(14) . .
C32 O4 Co1 110.3(3) . .
C32 O4 Tb1 128.8(3) . .
Co1 O4 Tb1 110.59(15) . .
C29 O5 H5 109.5 . .
C31 O6 Co1 110.2(3) . .
Tb1 O7 H7A 109.3 . .
Tb1 O7 H7B 108.9 . .
H7A O7 H7B 109.5 . .
Tb1 O8 H8A 109.5 . .
Co2 O9 Tb1 98.86(13) . .
Co2 O9 Tb1 100.18(12) . 5_565
Tb1 O9 Tb1 106.41(11) . 5_565

loop_
_geom_bond_atom_site_label_1
_geom_bond_atom_site_label_2
_geom_bond_distance
_geom_bond_site_symmetry_2
Co1 O4 1.894(3) .
Co1 O6 1.903(4) .
Co1 N5 1.916(4) .
Co1 N6 1.937(4) .
Co1 N7 1.942(4) .
Co1 N4 1.931(4) .
Co2 O1 1.885(3) .
Co2 O3 1.887(3) .
Co2 N2 1.935(4) .
Co2 N1 1.937(4) .
Co2 O9 1.949(3) .
Co2 N3 1.929(4) .
Tb1 O1 2.282(3) 5_565
Tb1 O7 2.330(4) .
Tb1 O3 2.330(3) .
Tb1 O4 2.358(3) .
Tb1 O8 2.391(3) .
Tb1 O9 2.445(3) .
Tb1 O9 2.470(3) 5_565
Tb1 N7 2.612(4) .
C1 N1 1.329(7) .
C1 C2 1.391(8) .
C1 H1 0.9500 .
C2 C3 1.397(9) .
C2 H2 0.9500 .
C3 C4 1.363(9) .
C3 H3 0.9500 .
C4 C5 1.385(8) .
C4 H4 0.9500 .
C5 N1 1.364(6) .
C5 C6 1.510(8) .
C6 N3 1.501(7) .
C6 H6A 0.9900 .
C6 H6B 0.9900 .
C7 N2 1.343(6) .
C7 C8 1.391(6) .
C7 H7 0.9500 .
C8 C9 1.380(9) .
C8 H8 0.9500 .
C9 C10 1.343(9) .
C9 H9 0.9500 .
C10 C11 1.376(7) .
C10 H10 0.9500 .
C11 N2 1.347(6) .
C11 C12 1.508(7) .
C12 N3 1.490(7) .
C12 H12A 0.9900 .
C12 H12B 0.9900 .
C13 N3 1.506(6) .
C13 C16 1.529(7) .
C13 C14 1.539(7) .
C13 C15 1.560(7) .
C14 O2 1.467(8) .
C14 H14A 0.9900 .
C14 H14B 0.9900 .
C15 O3 1.427(5) .
C15 H15A 0.9900 .
C15 H15B 0.9900 .
C16 O1 1.430(5) .
C16 H16A 0.9900 .
C16 H16B 0.9900 .
C17 N4 1.353(7) .
C17 C18 1.359(9) .
C17 H17 0.9500 .
C18 C19 1.376(10) .
C18 H18A 0.9500 .
C19 C20 1.392(9) .
C19 H19 0.9500 .
C20 C21 1.387(8) .
C20 H20 0.9500 .
C21 N4 1.344(7) .
C21 C22 1.513(8) .
C22 N6 1.513(7) .
C22 H22A 0.9900 .
C22 H22B 0.9900 .
C23 N5 1.337(7) .
C23 C24 1.377(8) .
C23 H23 0.9500 .
C24 C25 1.392(9) .
C24 H24 0.9500 .
C25 C26 1.388(9) .
C25 H25 0.9500 .
C26 C27 1.364(7) .
C26 H26 0.9500 .
C27 N5 1.358(7) .
C27 C28 1.527(8) .
C28 N6 1.470(7) .
C28 H28A 0.9900 .
C28 H28B 0.9900 .
C29 O5 1.392(8) .
C29 C30 1.512(8) .
C29 H29A 0.9900 .
C29 H29B 0.9900 .
C30 N6 1.535(6) .
C30 C32 1.542(8) .
C30 C31 1.547(8) .
C31 O6 1.438(6) .
C31 H31A 0.9900 .
C31 H31B 0.9900 .
C32 O4 1.421(6) .
C32 H32A 0.9900 .
C32 H32B 0.9900 .
C33 O10 1.241(7) .
C33 O11 1.270(7) .
C33 C34 1.471(7) .
C34 H34A 0.9800 .
C34 H34B 0.9800 .
C34 H34C 0.9800 .
N7 N8 1.248(7) .
N8 N9 1.141(8) .
O2 H2A 0.8400 .
O5 H5 0.8400 .
O7 H7A 0.8499 .
O7 H7B 0.8502 .
O8 H8A 0.8400 .
